data_7132193
loop_
_publ_author_name
'kinoshita, Naoya'
'Maruyama, Atsuya'
'Shirahata, Takashi'
'Naito, Toshio'
'Misaki, Yohji'

_publ_section_title
;
 A Triad Molecular Conductor: Simultaneous Control of Charge and Molecular
 Arrangements
;
_journal_name_full 'Chemical Communications'
_journal_paper_doi 10.1039/D3CC03198E
_journal_year 2023
_chemical_formula_moiety 'C24 H16 S16 Se4, F6 P'
_chemical_formula_sum 'C24 H16 F6 P S16 Se4'
_chemical_formula_weight 1278.14
_space_group_crystal_system monoclinic
_space_group_IT_number 15
_space_group_name_Hall '-C 2yc'
_space_group_name_H-M_alt 'C 1 2/c 1'
_atom_sites_solution_hydrogens mixed
_atom_sites_solution_primary dual
_audit_creation_date 2023-09-06
_audit_creation_method
;
Olex2 1.5
(compiled 2023.08.24 svn.re1ec1418 for OlexSys, GUI svn.r6817)
;
_audit_update_record
;
2023-10-06 deposited with the CCDC.	2023-10-10 downloaded from the CCDC.
;
_cell_angle_alpha 90
_cell_angle_beta 109.119(5)
_cell_angle_gamma 90
_cell_formula_units_Z 4
_cell_length_a 11.3183(6)
_cell_length_b 28.7569(10)
_cell_length_c 12.7846(6)
_cell_measurement_reflns_used 3822
_cell_measurement_temperature 296
_cell_measurement_theta_max 27.3170
_cell_measurement_theta_min 1.9910
_cell_volume 3931.6(3)
_computing_cell_refinement 'CrysAlisPro 1.171.42.49 (Rigaku OD, 2022)'
_computing_data_collection 'CrysAlisPro 1.171.42.49 (Rigaku OD, 2022)'
_computing_data_reduction 'CrysAlisPro 1.171.42.49 (Rigaku OD, 2022)'
_computing_molecular_graphics 'Olex2 1.5 (Dolomanov et al., 2009)'
_computing_publication_material 'Olex2 1.5 (Dolomanov et al., 2009)'
_computing_structure_refinement 'SHELXL 2019/3 (Sheldrick, 2015)'
_computing_structure_solution 'SHELXT 2018/2 (Sheldrick, 2018)'
_diffrn_ambient_temperature 296
_diffrn_detector 'Hybrid Pixel Array Detector'
_diffrn_detector_area_resol_mean 10.0000
_diffrn_measured_fraction_theta_full 0.999
_diffrn_measured_fraction_theta_max 0.996
_diffrn_measurement_details
;
List of Runs (angles in degrees, time in seconds):

  # Type    Start    End  Width  t~exp~   \w     \q     \k     \f   Frames
#--------------------------------------------------------------------------
  1  \w    -31.00  10.10   0.30   16.00    --  -20.40  76.00-150.00  137
  2  \w    -63.00  26.10   0.30   16.00    --  -20.40  57.00 -60.00  297
  3  \w     38.00  65.00   0.30   16.00    --  -20.40  57.00 -60.00   90
  4  \w   -108.00 -72.00   0.30   16.00    --  -20.40  38.00-120.00  120
  5  \w    -54.00  46.20   0.30   16.00    --  -20.40  38.00-120.00  334
  6  \w    -67.00 -42.10   0.30   16.00    --  -20.40  76.00-150.00   83
;
_diffrn_measurement_device 'four-circle diffractometer'
_diffrn_measurement_device_type 'XtaLAB AFC11 (RINC): Kappa single'
_diffrn_measurement_method '\w scans'
_diffrn_orient_matrix_type 'CrysAlisPro convention (1999,Acta A55,543-557)'
_diffrn_orient_matrix_UB_11 -0.0369603000
_diffrn_orient_matrix_UB_12 0.0204223000
_diffrn_orient_matrix_UB_13 -0.0142676000
_diffrn_orient_matrix_UB_21 0.0462847000
_diffrn_orient_matrix_UB_22 0.0125490000
_diffrn_orient_matrix_UB_23 0.0414450000
_diffrn_orient_matrix_UB_31 0.0299088000
_diffrn_orient_matrix_UB_32 0.0057826000
_diffrn_orient_matrix_UB_33 -0.0390733000
_diffrn_radiation_monochromator mirror
_diffrn_radiation_probe x-ray
_diffrn_radiation_type 'Mo K\a'
_diffrn_radiation_wavelength 0.71073
_diffrn_reflns_av_R_equivalents 0.0205
_diffrn_reflns_av_unetI/netI 0.0312
_diffrn_reflns_Laue_measured_fraction_full 0.999
_diffrn_reflns_Laue_measured_fraction_max 0.996
_diffrn_reflns_limit_h_max 14
_diffrn_reflns_limit_h_min -14
_diffrn_reflns_limit_k_max 31
_diffrn_reflns_limit_k_min -37
_diffrn_reflns_limit_l_max 12
_diffrn_reflns_limit_l_min -16
_diffrn_reflns_number 12326
_diffrn_reflns_point_group_measured_fraction_full 0.999
_diffrn_reflns_point_group_measured_fraction_max 0.996
_diffrn_reflns_theta_full 25.242
_diffrn_reflns_theta_max 27.483
_diffrn_reflns_theta_min 2.032
_diffrn_source 'Rotating-anode X-ray tube'
_diffrn_source_type 'Rigaku (Mo) X-ray Source'
_exptl_absorpt_coefficient_mu 4.676
_exptl_absorpt_correction_T_max 0.899
_exptl_absorpt_correction_T_min 0.640
_exptl_absorpt_correction_type analytical
_exptl_absorpt_process_details
;
CrysAlisPro 1.171.42.49 (Rigaku Oxford Diffraction, 2022)
Analytical numeric absorption correction using a multifaceted crystal
model based on expressions derived by R.C. Clark & J.S. Reid.
(Clark, R. C. & Reid, J. S. (1995). Acta Cryst. A51, 887-897)
Empirical absorption correction using spherical harmonics,
implemented in SCALE3 ABSPACK scaling algorithm.
;
_exptl_crystal_colour black
_exptl_crystal_colour_primary black
_exptl_crystal_density_diffrn 2.159
_exptl_crystal_description plate
_exptl_crystal_F_000 2484
_exptl_crystal_size_max 0.215
_exptl_crystal_size_mid 0.117
_exptl_crystal_size_min 0.034
_refine_diff_density_max 0.634
_refine_diff_density_min -0.524
_refine_diff_density_rms 0.076
_refine_ls_extinction_method none
_refine_ls_goodness_of_fit_ref 1.023
_refine_ls_hydrogen_treatment mixed
_refine_ls_matrix_type full
_refine_ls_number_parameters 251
_refine_ls_number_reflns 4506
_refine_ls_number_restraints 0
_refine_ls_restrained_S_all 1.023
_refine_ls_R_factor_all 0.0670
_refine_ls_R_factor_gt 0.0446
_refine_ls_shift/su_max 0.001
_refine_ls_shift/su_mean 0.000
_refine_ls_structure_factor_coef Fsqd
_refine_ls_weighting_details 'w=1/[\s^2^(Fo^2^)+(0.0432P)^2^+8.0794P] where P=(Fo^2^+2Fc^2^)/3'
_refine_ls_weighting_scheme calc
_refine_ls_wR_factor_gt 0.0982
_refine_ls_wR_factor_ref 0.1063
_reflns_Friedel_coverage 0.000
_reflns_number_gt 3299
_reflns_number_total 4506
_reflns_threshold_expression 'I > 2\s(I)'
_cod_data_source_file d3cc03198e2.cif
_cod_data_source_block exp_01
_cod_database_code 7132193
_shelx_shelxl_version_number 2019/3
_chemical_oxdiff_formula 'C24 H16 F6 P1 S16 Se4'
_shelx_space_group_comment
;
The symmetry employed for this shelxl refinement is uniquely defined
by the following loop, which should always be used as a source of
symmetry information in preference to the above space-group names.
They are only intended as comments.
;
_shelx_estimated_absorpt_t_max 0.857
_shelx_estimated_absorpt_t_min 0.433
_olex2_refinement_description
;
1. Fixed Uiso
 At 1.2 times of:
  All C(H) groups, All F(H,H,H,H,H,H) groups
2.a Aromatic/amide H refined with riding coordinates:
 C1(H1), C12(H12)
;
_olex2_submission_special_instructions 'No special instructions were received'
_oxdiff_exptl_absorpt_empirical_details
;
Empirical correction (ABSPACK) includes:
- Absorption correction using spherical harmonics
- Frame scaling
;
_oxdiff_exptl_absorpt_empirical_full_max 1.749
_oxdiff_exptl_absorpt_empirical_full_min 0.564

loop_
_space_group_symop_operation_xyz
'x, y, z'
'-x, y, -z+1/2'
'x+1/2, y+1/2, z'
'-x+1/2, y+1/2, -z+1/2'
'-x, -y, -z'
'x, -y, z-1/2'
'-x+1/2, -y+1/2, -z'
'x+1/2, -y+1/2, z-1/2'

loop_
_atom_site_label
_atom_site_type_symbol
_atom_site_fract_x
_atom_site_fract_y
_atom_site_fract_z
_atom_site_U_iso_or_equiv
_atom_site_adp_type
_atom_site_occupancy
_atom_site_site_symmetry_order
_atom_site_calc_flag
_atom_site_refinement_flags_posn
_atom_site_refinement_flags_adp
_atom_site_refinement_flags_occupancy
_atom_site_disorder_assembly
_atom_site_disorder_group
Se1 Se 0.46331(4) 0.46525(2) 0.35965(3) 0.05652(14) Uani 1 1 d . . . . .
Se2 Se 0.46799(4) 0.58288(2) 0.36150(4) 0.06037(15) Uani 1 1 d . . . . .
S1 S 0.77179(13) 0.37295(4) 0.53911(9) 0.0659(3) Uani 1 1 d . . . . .
S2 S 0.85277(13) 0.36933(4) 0.29695(10) 0.0695(3) Uani 1 1 d . . . . .
S3 S 0.81328(10) 0.47278(3) 0.53044(8) 0.0453(2) Uani 1 1 d . . . . .
S4 S 0.87878(10) 0.47030(3) 0.32676(8) 0.0481(2) Uani 1 1 d . . . . .
S5 S 0.80947(10) 0.58554(3) 0.52092(8) 0.0520(3) Uani 1 1 d . . . . .
S6 S 0.87450(10) 0.58177(4) 0.31702(8) 0.0543(3) Uani 1 1 d . . . . .
S7 S 0.47905(13) 0.69036(4) 0.37441(13) 0.0843(4) Uani 1 1 d . . . . .
S8 S 0.76464(13) 0.68970(4) 0.49756(12) 0.0790(4) Uani 1 1 d . . . . .
C1 C 0.4853(5) 0.40927(14) 0.2959(4) 0.0651(12) Uani 1 1 d . . . . .
H1 H 0.475686 0.381277 0.328609 0.078 Uiso 1 1 calc R U . . .
C2 C 0.500000 0.50063(18) 0.250000 0.0430(11) Uani 1 2 d S T P . .
C3 C 0.500000 0.54713(19) 0.250000 0.0479(12) Uani 1 2 d S T P . .
C4 C 0.4906(4) 0.64049(13) 0.2998(4) 0.0629(11) Uani 1 1 d . . . . .
C5 C 0.7681(6) 0.32442(16) 0.4509(4) 0.0721(14) Uani 1 1 d . . . . .
C6 C 0.8643(6) 0.32370(17) 0.3983(5) 0.0799(15) Uani 1 1 d . . . . .
C7 C 0.8102(3) 0.41878(12) 0.4678(3) 0.0430(8) Uani 1 1 d . . . . .
C8 C 0.8409(4) 0.41772(12) 0.3748(3) 0.0456(9) Uani 1 1 d . . . . .
C9 C 0.8434(3) 0.50400(12) 0.4257(3) 0.0388(8) Uani 1 1 d . . . . .
C10 C 0.8414(3) 0.55105(12) 0.4218(3) 0.0410(8) Uani 1 1 d . . . . .
C11 C 0.7960(4) 0.63717(13) 0.4435(4) 0.0546(10) Uani 1 1 d . . . . .
C12 C 0.8271(4) 0.63448(14) 0.3524(4) 0.0576(10) Uani 1 1 d . . . . .
H12 H 0.823258 0.660592 0.308543 0.069 Uiso 1 1 calc R U . . .
C13 C 0.6138(6) 0.68169(17) 0.5028(4) 0.0829(18) Uani 1 1 d . . . . .
P1 P 1.000000 0.74255(5) 0.250000 0.0576(4) Uani 1 2 d S T P . .
F1 F 1.000000 0.79725(13) 0.250000 0.1109(17) Uani 1 2 d S T P . .
F2 F 1.000000 0.68768(12) 0.250000 0.0862(12) Uani 1 2 d S T P . .
F3 F 1.0182(4) 0.74256(13) 0.3761(2) 0.1199(13) Uani 1 1 d . . . . .
F4 F 0.8540(3) 0.74198(10) 0.2232(3) 0.1009(10) Uani 1 1 d . . . . .
H13A H 0.606(6) 0.701(2) 0.545(5) 0.121 Uiso 1 1 d . U . . .
H13B H 0.607(5) 0.652(2) 0.533(5) 0.121 Uiso 1 1 d . U . . .
H5A H 0.768(5) 0.298(2) 0.498(5) 0.121 Uiso 1 1 d . U . . .
H5B H 0.677(6) 0.3256(19) 0.381(5) 0.121 Uiso 1 1 d . U . . .
H6A H 0.855(5) 0.297(2) 0.348(5) 0.121 Uiso 1 1 d . U . . .
H6B H 0.952(6) 0.328(2) 0.457(5) 0.121 Uiso 1 1 d . U . . .

loop_
_atom_site_aniso_label
_atom_site_aniso_U_11
_atom_site_aniso_U_22
_atom_site_aniso_U_33
_atom_site_aniso_U_23
_atom_site_aniso_U_13
_atom_site_aniso_U_12
Se1 0.0650(3) 0.0509(2) 0.0555(3) 0.00441(18) 0.0221(2) 0.00239(19)
Se2 0.0658(3) 0.0452(2) 0.0714(3) -0.00295(19) 0.0242(2) 0.0063(2)
S1 0.1003(9) 0.0422(6) 0.0656(7) -0.0032(5) 0.0415(7) -0.0147(6)
S2 0.0987(9) 0.0548(6) 0.0649(7) -0.0206(5) 0.0402(7) -0.0081(6)
S3 0.0586(6) 0.0384(5) 0.0448(5) -0.0019(4) 0.0250(4) -0.0013(4)
S4 0.0586(6) 0.0473(5) 0.0436(5) -0.0020(4) 0.0237(5) -0.0030(4)
S5 0.0628(7) 0.0409(5) 0.0555(6) 0.0016(4) 0.0236(5) 0.0095(4)
S6 0.0611(7) 0.0507(6) 0.0551(6) 0.0124(4) 0.0245(5) 0.0042(5)
S7 0.0782(9) 0.0451(6) 0.1310(12) -0.0140(7) 0.0363(9) 0.0144(6)
S8 0.0822(9) 0.0394(6) 0.1154(11) -0.0147(6) 0.0323(8) -0.0020(6)
C1 0.082(3) 0.038(2) 0.074(3) 0.0077(19) 0.023(3) 0.000(2)
C2 0.037(3) 0.043(3) 0.048(3) 0.000 0.013(2) 0.000
C3 0.040(3) 0.044(3) 0.057(3) 0.000 0.011(2) 0.000
C4 0.053(3) 0.039(2) 0.093(3) -0.003(2) 0.020(2) 0.0034(19)
C5 0.104(4) 0.043(2) 0.069(3) -0.008(2) 0.027(3) -0.009(2)
C6 0.093(4) 0.049(3) 0.107(4) -0.009(3) 0.045(3) 0.002(3)
C7 0.049(2) 0.0348(18) 0.047(2) -0.0025(15) 0.0181(17) -0.0060(15)
C8 0.048(2) 0.043(2) 0.046(2) -0.0085(16) 0.0165(18) -0.0066(17)
C9 0.0378(19) 0.0398(19) 0.0379(18) 0.0006(15) 0.0112(15) 0.0008(15)
C10 0.0356(19) 0.042(2) 0.0445(19) 0.0058(15) 0.0122(16) 0.0034(15)
C11 0.048(2) 0.0339(19) 0.079(3) 0.0010(18) 0.018(2) 0.0011(17)
C12 0.057(3) 0.043(2) 0.074(3) 0.0123(19) 0.022(2) -0.0019(19)
C13 0.147(5) 0.045(3) 0.081(3) -0.011(2) 0.070(4) 0.003(3)
P1 0.0644(11) 0.0396(8) 0.0640(9) 0.000 0.0145(8) 0.000
F1 0.104(3) 0.042(2) 0.149(4) 0.000 -0.010(3) 0.000
F2 0.101(3) 0.0415(19) 0.129(3) 0.000 0.056(3) 0.000
F3 0.162(3) 0.127(3) 0.0681(18) -0.0038(18) 0.035(2) 0.057(3)
F4 0.0678(19) 0.075(2) 0.156(3) 0.0238(19) 0.0314(19) 0.0075(15)

loop_
_atom_type_symbol
_atom_type_description
_atom_type_scat_dispersion_real
_atom_type_scat_dispersion_imag
_atom_type_scat_source
C C 0.0033 0.0016 'International Tables Vol C Tables 4.2.6.8 and 6.1.1.4'
H H 0.0000 0.0000 'International Tables Vol C Tables 4.2.6.8 and 6.1.1.4'
F F 0.0171 0.0103 'International Tables Vol C Tables 4.2.6.8 and 6.1.1.4'
P P 0.1023 0.0942 'International Tables Vol C Tables 4.2.6.8 and 6.1.1.4'
S S 0.1246 0.1234 'International Tables Vol C Tables 4.2.6.8 and 6.1.1.4'
Se Se -0.0929 2.2259 'International Tables Vol C Tables 4.2.6.8 and 6.1.1.4'

loop_
_exptl_crystal_face_index_h
_exptl_crystal_face_index_k
_exptl_crystal_face_index_l
_exptl_crystal_face_perp_dist
0 41 0 0.0138
-1 -40 2 0.0095
15 6 -1 0.0425
-7 -9 17 0.0968
-8 1 -12 0.0400
-15 -6 1 0.0700
11 1 8 0.0631

loop_
_geom_angle_atom_site_label_1
_geom_angle_atom_site_label_2
_geom_angle_atom_site_label_3
_geom_angle
_geom_angle_site_symmetry_1
_geom_angle_site_symmetry_3
_geom_angle_publ_flag
C1 Se1 C2 92.72(18) . . ?
C3 Se2 C4 94.38(18) . . ?
C7 S1 C5 102.7(2) . . ?
C8 S2 C6 99.8(2) . . ?
C9 S3 C7 94.92(16) . . ?
C8 S4 C9 94.90(16) . . ?
C10 S5 C11 94.11(18) . . ?
C12 S6 C10 94.59(18) . . ?
C4 S7 C13 100.7(2) . . ?
C11 S8 C13 103.3(2) . . ?
Se1 C1 H1 120.0 . . ?
C1 C1 Se1 119.93(13) 2_655 . ?
C1 C1 H1 120.0 2_655 . ?
Se1 C2 Se1 114.7(3) . 2_655 ?
C3 C2 Se1 122.66(13) . 2_655 ?
C3 C2 Se1 122.66(13) . . ?
Se2 C3 Se2 114.0(3) 2_655 . ?
C2 C3 Se2 123.02(14) . . ?
C2 C3 Se2 123.02(14) . 2_655 ?
S7 C4 Se2 116.5(2) . . ?
C4 C4 Se2 118.43(14) 2_655 . ?
C4 C4 S7 125.01(15) 2_655 . ?
S1 C5 H5A 103(3) . . ?
S1 C5 H5B 108(3) . . ?
C6 C5 S1 115.9(4) . . ?
C6 C5 H5A 115(4) . . ?
C6 C5 H5B 105(3) . . ?
H5A C5 H5B 110(4) . . ?
S2 C6 H6A 98(3) . . ?
S2 C6 H6B 105(3) . . ?
C5 C6 S2 115.4(4) . . ?
C5 C6 H6A 112(4) . . ?
C5 C6 H6B 111(3) . . ?
H6A C6 H6B 116(5) . . ?
S1 C7 S3 113.93(19) . . ?
C8 C7 S1 129.0(3) . . ?
C8 C7 S3 117.1(3) . . ?
S4 C8 S2 114.8(2) . . ?
C7 C8 S2 127.9(3) . . ?
C7 C8 S4 117.3(3) . . ?
S3 C9 S4 114.99(19) . . ?
C10 C9 S3 122.7(3) . . ?
C10 C9 S4 122.3(3) . . ?
S5 C10 S6 114.8(2) . . ?
C9 C10 S5 123.3(3) . . ?
C9 C10 S6 121.9(3) . . ?
S8 C11 S5 119.9(3) . . ?
C12 C11 S5 116.5(3) . . ?
C12 C11 S8 123.1(3) . . ?
S6 C12 H12 120.7 . . ?
C11 C12 S6 118.6(3) . . ?
C11 C12 H12 120.7 . . ?
S7 C13 H13A 105(5) . . ?
S7 C13 H13B 109(4) . . ?
S8 C13 S7 118.6(3) . . ?
S8 C13 H13A 105(5) . . ?
S8 C13 H13B 110(4) . . ?
H13A C13 H13B 109(5) . . ?
F1 P1 F2 180.0 . . ?
F1 P1 F4 90.59(12) . 2_755 ?
F1 P1 F4 90.59(12) . . ?
F3 P1 F1 89.99(15) 2_755 . ?
F3 P1 F1 89.99(15) . . ?
F3 P1 F2 90.01(15) 2_755 . ?
F3 P1 F2 90.01(15) . . ?
F3 P1 F3 180.0(3) 2_755 . ?
F3 P1 F4 90.1(2) 2_755 . ?
F3 P1 F4 89.9(2) . . ?
F3 P1 F4 90.1(2) . 2_755 ?
F3 P1 F4 89.9(2) 2_755 2_755 ?
F4 P1 F2 89.41(12) 2_755 . ?
F4 P1 F2 89.41(12) . . ?
F4 P1 F4 178.8(2) . 2_755 ?

loop_
_geom_bond_atom_site_label_1
_geom_bond_atom_site_label_2
_geom_bond_distance
_geom_bond_site_symmetry_2
_geom_bond_publ_flag
Se1 C1 1.858(4) . ?
Se1 C2 1.885(3) . ?
Se2 C3 1.886(3) . ?
Se2 C4 1.888(4) . ?
S1 C5 1.787(5) . ?
S1 C7 1.737(3) . ?
S2 C6 1.819(6) . ?
S2 C8 1.742(4) . ?
S3 C7 1.742(3) . ?
S3 C9 1.736(3) . ?
S4 C8 1.738(4) . ?
S4 C9 1.741(3) . ?
S5 C10 1.738(4) . ?
S5 C11 1.763(4) . ?
S6 C10 1.745(3) . ?
S6 C12 1.717(4) . ?
S7 C4 1.751(4) . ?
S7 C13 1.855(7) . ?
S8 C11 1.745(4) . ?
S8 C13 1.746(6) . ?
C1 C1 1.320(8) 2_655 ?
C1 H1 0.9300 . ?
C2 C3 1.337(7) . ?
C4 C4 1.357(9) 2_655 ?
C5 C6 1.454(7) . ?
C5 H5A 0.97(6) . ?
C5 H5B 1.12(6) . ?
C6 H6A 0.98(6) . ?
C6 H6B 1.04(6) . ?
C7 C8 1.344(5) . ?
C9 C10 1.354(5) . ?
C11 C12 1.324(6) . ?
C12 H12 0.9300 . ?
C13 H13A 0.80(6) . ?
C13 H13B 0.96(6) . ?
P1 F1 1.573(4) . ?
P1 F2 1.578(4) . ?
P1 F3 1.557(3) . ?
P1 F3 1.557(3) 2_755 ?
P1 F4 1.575(3) 2_755 ?
P1 F4 1.575(3) . ?

loop_
_geom_torsion_atom_site_label_1
_geom_torsion_atom_site_label_2
_geom_torsion_atom_site_label_3
_geom_torsion_atom_site_label_4
_geom_torsion
_geom_torsion_site_symmetry_1
_geom_torsion_site_symmetry_2
_geom_torsion_site_symmetry_3
_geom_torsion_site_symmetry_4
_geom_torsion_publ_flag
Se1 C2 C3 Se2 -178.19(2) . . . 2_655 ?
Se1 C2 C3 Se2 1.81(2) . . . . ?
Se1 C2 C3 Se2 -178.19(2) 2_655 . . . ?
Se1 C2 C3 Se2 1.81(2) 2_655 . . 2_655 ?
S1 C5 C6 S2 -66.9(6) . . . . ?
S1 C7 C8 S2 -0.4(6) . . . . ?
S1 C7 C8 S4 -178.2(2) . . . . ?
S3 C7 C8 S2 177.2(2) . . . . ?
S3 C7 C8 S4 -0.6(4) . . . . ?
S3 C9 C10 S5 0.3(5) . . . . ?
S3 C9 C10 S6 178.93(19) . . . . ?
S4 C9 C10 S5 -178.7(2) . . . . ?
S4 C9 C10 S6 -0.1(4) . . . . ?
S5 C11 C12 S6 1.0(5) . . . . ?
S8 C11 C12 S6 172.0(2) . . . . ?
C1 Se1 C2 Se1 0.20(15) . . . 2_655 ?
C1 Se1 C2 C3 -179.80(15) . . . . ?
C2 Se1 C1 C1 -0.8(6) . . . 2_655 ?
C3 Se2 C4 S7 -177.1(2) . . . . ?
C3 Se2 C4 C4 5.4(5) . . . 2_655 ?
C4 Se2 C3 Se2 -1.44(13) . . . 2_655 ?
C4 Se2 C3 C2 178.56(13) . . . . ?
C4 S7 C13 S8 73.1(3) . . . . ?
C5 S1 C7 S3 176.8(3) . . . . ?
C5 S1 C7 C8 -5.5(5) . . . . ?
C6 S2 C8 S4 159.9(3) . . . . ?
C6 S2 C8 C7 -18.0(4) . . . . ?
C7 S1 C5 C6 39.1(5) . . . . ?
C7 S3 C9 S4 -9.1(2) . . . . ?
C7 S3 C9 C10 171.8(3) . . . . ?
C8 S2 C6 C5 51.2(5) . . . . ?
C8 S4 C9 S3 8.9(2) . . . . ?
C8 S4 C9 C10 -172.0(3) . . . . ?
C9 S3 C7 S1 -176.2(2) . . . . ?
C9 S3 C7 C8 5.9(3) . . . . ?
C9 S4 C8 S2 176.9(2) . . . . ?
C9 S4 C8 C7 -5.0(3) . . . . ?
C10 S5 C11 S8 -179.0(3) . . . . ?
C10 S5 C11 C12 -7.7(4) . . . . ?
C10 S6 C12 C11 6.3(4) . . . . ?
C11 S5 C10 S6 11.7(2) . . . . ?
C11 S5 C10 C9 -169.6(3) . . . . ?
C11 S8 C13 S7 -81.3(3) . . . . ?
C12 S6 C10 S5 -11.4(2) . . . . ?
C12 S6 C10 C9 169.9(3) . . . . ?
C13 S7 C4 Se2 64.0(3) . . . . ?
C13 S7 C4 C4 -118.8(6) . . . 2_655 ?
C13 S8 C11 S5 -66.2(3) . . . . ?
C13 S8 C11 C12 123.1(4) . . . . ?

loop_
_exptl_oxdiff_crystal_face_indexfrac_h
_exptl_oxdiff_crystal_face_indexfrac_k
_exptl_oxdiff_crystal_face_indexfrac_l
_exptl_oxdiff_crystal_face_x
_exptl_oxdiff_crystal_face_y
_exptl_oxdiff_crystal_face_z
-0.4839 40.5351 0.0618 0.8448 0.4888 0.2175
-0.7204 -40.4026 1.5769 -0.8210 -0.4750 -0.3168
15.1879 5.9522 -1.0503 -0.4248 0.7341 0.5297
-7.1549 -8.7513 17.4301 -0.1630 0.2814 -0.9456
-8.0280 1.1699 -11.7354 0.4880 -0.8433 0.2252
-15.1156 -5.8129 0.7293 0.4296 -0.7423 -0.5142
11.3723 1.4717 7.7142 -0.5003 0.8645 0.0472
